data_4344435
loop_
_publ_author_name
'Geist, Fabian'
'Jackel, Andrej'
'Winter, Rainer F.'

_publ_section_title
;
 Ligand Based Dual Fluorescence and Phosphorescence Emission from BODIPY
 Platinum Complexes and Its Application to Ratiometric Singlet Oxygen
 Detection.
;
_journal_issue 22
_journal_name_full 'Inorganic chemistry'
_journal_page_first 10946
_journal_page_last 10957
_journal_paper_doi 10.1021/acs.inorgchem.5b01969
_journal_volume 54
_journal_year 2015
_chemical_formula_sum 'C48 H39 B Br F2 N2 P2 Pt'
_chemical_formula_weight 1029.56
_chemical_name_systematic
; 
 ? 
;
_space_group_IT_number 14
_symmetry_cell_setting monoclinic
_symmetry_space_group_name_Hall '-P 2ybc'
_symmetry_space_group_name_H-M 'P 1 21/c 1'
_atom_sites_solution_hydrogens geom
_atom_sites_solution_primary heavy
_atom_sites_solution_secondary difmap
_audit_creation_method SHELXL-97
_cell_angle_alpha 90.00
_cell_angle_beta 100.449(4)
_cell_angle_gamma 90.00
_cell_formula_units_Z 4
_cell_length_a 12.9600(7)
_cell_length_b 12.4443(4)
_cell_length_c 25.7749(13)
_cell_measurement_reflns_used 43285
_cell_measurement_temperature 100(2)
_cell_measurement_theta_max 26.36
_cell_measurement_theta_min 1.60
_cell_volume 4088.0(3)
_computing_cell_refinement 'STOE X-AREA'
_computing_data_collection 'STOE X-AREA'
_computing_data_reduction 'STOE X-RED32'
_computing_structure_refinement 'SHELXL-97 (Sheldrick, 1997)'
_computing_structure_solution 'SHELXS-97 (Sheldrick, 1990)'
_diffrn_ambient_temperature 100(2)
_diffrn_detector_area_resol_mean 6.67
_diffrn_measured_fraction_theta_full 0.982
_diffrn_measured_fraction_theta_max 0.982
_diffrn_measurement_device_type 'STOE IPDS 2T'
_diffrn_measurement_method 'rotation method'
_diffrn_radiation_monochromator graphite
_diffrn_radiation_source 'fine-focus sealed tube'
_diffrn_radiation_type MoK\a
_diffrn_radiation_wavelength 0.71073
_diffrn_reflns_av_R_equivalents 0.0921
_diffrn_reflns_av_sigmaI/netI 0.0690
_diffrn_reflns_limit_h_max 15
_diffrn_reflns_limit_h_min -15
_diffrn_reflns_limit_k_max 15
_diffrn_reflns_limit_k_min -15
_diffrn_reflns_limit_l_max 31
_diffrn_reflns_limit_l_min -31
_diffrn_reflns_number 43257
_diffrn_reflns_theta_full 26.08
_diffrn_reflns_theta_max 26.08
_diffrn_reflns_theta_min 1.60
_exptl_absorpt_coefficient_mu 4.535
_exptl_absorpt_correction_T_max 0.7060
_exptl_absorpt_correction_T_min 0.4608
_exptl_absorpt_correction_type integration
_exptl_absorpt_process_details 'STOE X-RED32'
_exptl_crystal_colour yellow
_exptl_crystal_density_diffrn 1.673
_exptl_crystal_density_method 'not measured'
_exptl_crystal_description platelets
_exptl_crystal_F_000 2028
_exptl_crystal_size_max 0.3
_exptl_crystal_size_mid 0.2
_exptl_crystal_size_min 0.1
_refine_diff_density_max 0.992
_refine_diff_density_min -1.286
_refine_diff_density_rms 0.113
_refine_ls_extinction_method none
_refine_ls_goodness_of_fit_ref 0.972
_refine_ls_hydrogen_treatment constr
_refine_ls_matrix_type full
_refine_ls_number_parameters 514
_refine_ls_number_reflns 7948
_refine_ls_number_restraints 0
_refine_ls_restrained_S_all 0.972
_refine_ls_R_factor_all 0.0611
_refine_ls_R_factor_gt 0.0375
_refine_ls_shift/su_max 0.015
_refine_ls_shift/su_mean 0.000
_refine_ls_structure_factor_coef Fsqd
_refine_ls_weighting_details 'calc w=1/[\s^2^(Fo^2^)+(0.0160P)^2^+0.0000P] where P=(Fo^2^+2Fc^2^)/3'
_refine_ls_weighting_scheme calc
_refine_ls_wR_factor_gt 0.0534
_refine_ls_wR_factor_ref 0.0571
_reflns_number_gt 6098
_reflns_number_total 7948
_reflns_threshold_expression >2sigma(I)
_cod_data_source_file ic5b01969_si_002.cif
_cod_data_source_block d:\fgbw11
_cod_depositor_comments 'Adding full bibliography for 4344433--4344435.cif.'
_cod_original_sg_symbol_H-M 'P 21/c'
_cod_database_code 4344435

loop_
_symmetry_equiv_pos_as_xyz
'x, y, z'
'-x, y+1/2, -z+1/2'
'-x, -y, -z'
'x, -y-1/2, z-1/2'

loop_
_atom_site_label
_atom_site_type_symbol
_atom_site_fract_x
_atom_site_fract_y
_atom_site_fract_z
_atom_site_U_iso_or_equiv
_atom_site_adp_type
_atom_site_occupancy
_atom_site_symmetry_multiplicity
_atom_site_calc_flag
_atom_site_refinement_flags
C1 C 0.2060(3) 0.4937(4) 0.31967(17) 0.0206(10) Uani 1 1 d .
C2 C 0.1366(4) 0.5478(4) 0.34600(18) 0.0203(10) Uani 1 1 d .
C3 C 0.0594(4) 0.6261(4) 0.32731(19) 0.0235(11) Uani 1 1 d .
H3A H 0.0402 0.6509 0.2920 0.028 Uiso 1 1 calc R
C4 C 0.0170(4) 0.6596(4) 0.3703(2) 0.0292(12) Uani 1 1 d .
H4A H -0.0356 0.7129 0.3701 0.035 Uiso 1 1 calc R
C5 C 0.0655(4) 0.6008(4) 0.4136(2) 0.0310(12) Uani 1 1 d .
H5A H 0.0503 0.6069 0.4481 0.037 Uiso 1 1 calc R
C6 C 0.2789(4) 0.4224(4) 0.34882(18) 0.0205(10) Uani 1 1 d .
C7 C 0.3613(4) 0.3624(4) 0.3343(2) 0.0261(12) Uani 1 1 d .
H7A H 0.3774 0.3573 0.2999 0.031 Uiso 1 1 calc R
C8 C 0.4147(4) 0.3121(4) 0.3794(2) 0.0330(13) Uani 1 1 d .
H8A H 0.4744 0.2670 0.3817 0.040 Uiso 1 1 calc R
C9 C 0.3642(4) 0.3403(4) 0.4201(2) 0.0315(12) Uani 1 1 d .
H9A H 0.3841 0.3167 0.4556 0.038 Uiso 1 1 calc R
C10 C 0.1810(4) 0.4062(4) 0.11446(18) 0.0198(10) Uani 1 1 d .
C11 C 0.1536(4) 0.3987(4) 0.05935(19) 0.0269(11) Uani 1 1 d .
H11A H 0.1181 0.4565 0.0396 0.032 Uiso 1 1 calc R
C12 C 0.1785(4) 0.3068(4) 0.03362(19) 0.0292(12) Uani 1 1 d .
H12A H 0.1565 0.3003 -0.0035 0.035 Uiso 1 1 calc R
C13 C 0.2345(4) 0.2254(4) 0.0615(2) 0.0319(13) Uani 1 1 d .
H13A H 0.2518 0.1631 0.0436 0.038 Uiso 1 1 calc R
C14 C 0.2657(4) 0.2335(4) 0.1154(2) 0.0278(12) Uani 1 1 d .
H14A H 0.3061 0.1778 0.1344 0.033 Uiso 1 1 calc R
C15 C 0.2380(4) 0.3238(4) 0.14187(19) 0.0230(11) Uani 1 1 d .
H15A H 0.2584 0.3285 0.1791 0.028 Uiso 1 1 calc R
C16 C 0.0087(4) 0.5455(4) 0.13567(17) 0.0213(11) Uani 1 1 d .
C17 C -0.0296(4) 0.6278(4) 0.16407(19) 0.0270(11) Uani 1 1 d .
H17A H 0.0176 0.6665 0.1899 0.032 Uiso 1 1 calc R
C18 C -0.1340(4) 0.6533(4) 0.1551(2) 0.0301(12) Uani 1 1 d .
H18A H -0.1592 0.7093 0.1745 0.036 Uiso 1 1 calc R
C19 C -0.2011(4) 0.5979(4) 0.1182(2) 0.0332(13) Uani 1 1 d .
H19A H -0.2734 0.6168 0.1113 0.040 Uiso 1 1 calc R
C20 C -0.1666(4) 0.5145(4) 0.0903(2) 0.0329(11) Uani 1 1 d .
H20A H -0.2147 0.4752 0.0651 0.039 Uiso 1 1 calc R
C21 C -0.0608(4) 0.4889(4) 0.09959(18) 0.0302(11) Uani 1 1 d .
H21A H -0.0364 0.4315 0.0807 0.036 Uiso 1 1 calc R
C22 C 0.1943(4) 0.6316(4) 0.10746(18) 0.0224(11) Uani 1 1 d .
C23 C 0.2893(4) 0.6188(4) 0.09022(18) 0.0257(11) Uani 1 1 d .
H23A H 0.3328 0.5589 0.1019 0.031 Uiso 1 1 calc R
C24 C 0.3208(4) 0.6925(4) 0.05635(19) 0.0304(12) Uani 1 1 d .
H24A H 0.3854 0.6824 0.0445 0.037 Uiso 1 1 calc R
C25 C 0.2591(5) 0.7814(4) 0.0392(2) 0.0352(13) Uani 1 1 d .
H25A H 0.2807 0.8318 0.0156 0.042 Uiso 1 1 calc R
C26 C 0.1660(5) 0.7952(4) 0.0571(2) 0.0332(13) Uani 1 1 d .
H26A H 0.1241 0.8567 0.0464 0.040 Uiso 1 1 calc R
C27 C 0.1327(4) 0.7210(4) 0.09041(19) 0.0288(12) Uani 1 1 d .
H27A H 0.0675 0.7310 0.1017 0.035 Uiso 1 1 calc R
C28 C 0.2828(4) 0.7704(4) 0.22234(18) 0.0208(10) Uani 1 1 d .
C29 C 0.1876(4) 0.8159(4) 0.22789(18) 0.0225(11) Uani 1 1 d .
H29A H 0.1457 0.7819 0.2498 0.027 Uiso 1 1 calc R
C30 C 0.1529(4) 0.9098(4) 0.20206(19) 0.0254(11) Uani 1 1 d .
H30A H 0.0883 0.9409 0.2066 0.030 Uiso 1 1 calc R
C31 C 0.2131(4) 0.9586(4) 0.1693(2) 0.0311(12) Uani 1 1 d .
H31A H 0.1889 1.0228 0.1512 0.037 Uiso 1 1 calc R
C32 C 0.3081(4) 0.9146(4) 0.16290(19) 0.0248(11) Uani 1 1 d .
H32A H 0.3493 0.9487 0.1407 0.030 Uiso 1 1 calc R
C33 C 0.3423(4) 0.8208(4) 0.18897(19) 0.0241(11) Uani 1 1 d .
H33A H 0.4070 0.7900 0.1843 0.029 Uiso 1 1 calc R
C34 C 0.4429(4) 0.6006(4) 0.23415(18) 0.0220(10) Uani 1 1 d .
C35 C 0.5363(4) 0.6615(4) 0.24749(19) 0.0246(11) Uani 1 1 d .
H35A H 0.5354 0.7277 0.2658 0.030 Uiso 1 1 calc R
C36 C 0.6289(4) 0.6249(4) 0.2340(2) 0.0287(12) Uani 1 1 d .
H36A H 0.6915 0.6659 0.2429 0.034 Uiso 1 1 calc R
C37 C 0.6297(4) 0.5277(4) 0.20724(18) 0.0299(11) Uani 1 1 d .
H37A H 0.6932 0.5025 0.1981 0.036 Uiso 1 1 calc R
C38 C 0.5393(4) 0.4678(4) 0.19392(18) 0.0285(12) Uani 1 1 d .
H38A H 0.5408 0.4017 0.1756 0.034 Uiso 1 1 calc R
C39 C 0.4466(3) 0.5036(4) 0.20714(16) 0.0220(10) Uani 1 1 d .
H39A H 0.3847 0.4619 0.1978 0.026 Uiso 1 1 calc R
C40 C 0.3665(4) 0.6729(4) 0.32501(18) 0.0192(10) Uani 1 1 d .
C41 C 0.3118(4) 0.7435(4) 0.35194(19) 0.0260(11) Uani 1 1 d .
H41A H 0.2562 0.7856 0.3331 0.031 Uiso 1 1 calc R
C42 C 0.3384(4) 0.7524(4) 0.4064(2) 0.0334(13) Uani 1 1 d .
H42A H 0.3006 0.8006 0.4245 0.040 Uiso 1 1 calc R
C43 C 0.4191(4) 0.6921(5) 0.4345(2) 0.0328(13) Uani 1 1 d .
H43A H 0.4370 0.6988 0.4717 0.039 Uiso 1 1 calc R
C44 C 0.4733(4) 0.6224(4) 0.4080(2) 0.0302(12) Uani 1 1 d .
H44A H 0.5288 0.5806 0.4272 0.036 Uiso 1 1 calc R
C45 C 0.4477(4) 0.6124(4) 0.35371(19) 0.0252(11) Uani 1 1 d .
H45A H 0.4859 0.5639 0.3359 0.030 Uiso 1 1 calc R
C46 C 0.4180(4) 0.0710(5) 0.4865(2) 0.0352(13) Uani 1 1 d .
H46A H 0.3612 0.1195 0.4769 0.042 Uiso 1 1 calc R
C47 C 0.4627(4) 0.0589(5) 0.5386(2) 0.0370(13) Uani 1 1 d .
H47A H 0.4377 0.0992 0.5651 0.044 Uiso 1 1 calc R
C48 C 0.5450(4) -0.0130(5) 0.55216(19) 0.0420(14) Uani 1 1 d .
H48A H 0.5761 -0.0225 0.5882 0.050 Uiso 1 1 calc R
B1 B 0.2012(5) 0.4472(5) 0.4343(2) 0.0270(13) Uani 1 1 d .
Br1 Br 0.07337(4) 0.36188(4) 0.233199(18) 0.02579(12) Uani 1 1 d .
F1 F 0.1343(2) 0.3645(2) 0.44360(11) 0.0361(7) Uani 1 1 d .
F2 F 0.2508(2) 0.4894(2) 0.48239(10) 0.0389(7) Uani 1 1 d .
N1 N 0.2831(3) 0.4057(3) 0.40274(15) 0.0238(9) Uani 1 1 d .
N2 N 0.1373(3) 0.5341(3) 0.39961(14) 0.0233(9) Uani 1 1 d .
P1 P 0.15068(9) 0.52712(10) 0.14873(4) 0.0194(2) Uani 1 1 d .
P2 P 0.32229(10) 0.64275(9) 0.25502(5) 0.0187(3) Uani 1 1 d .
Pt1 Pt 0.197521(14) 0.515458(13) 0.240925(7) 0.01665(5) Uani 1 1 d .

loop_
_atom_site_aniso_label
_atom_site_aniso_U_11
_atom_site_aniso_U_22
_atom_site_aniso_U_33
_atom_site_aniso_U_23
_atom_site_aniso_U_13
_atom_site_aniso_U_12
C1 0.015(2) 0.015(3) 0.031(2) -0.005(2) 0.0033(18) -0.012(2)
C2 0.019(3) 0.021(3) 0.024(2) 0.0001(18) 0.0082(19) -0.0008(19)
C3 0.024(3) 0.021(3) 0.027(3) 0.002(2) 0.009(2) -0.003(2)
C4 0.029(3) 0.026(3) 0.035(3) -0.002(2) 0.013(2) 0.004(2)
C5 0.038(3) 0.030(3) 0.029(3) -0.003(2) 0.015(2) 0.006(2)
C6 0.023(3) 0.016(3) 0.022(2) -0.0008(18) 0.005(2) -0.003(2)
C7 0.030(3) 0.024(3) 0.027(3) 0.000(2) 0.009(2) 0.003(2)
C8 0.030(3) 0.030(3) 0.039(3) 0.008(2) 0.005(3) 0.014(2)
C9 0.032(3) 0.034(3) 0.026(3) 0.003(2) -0.002(2) 0.002(2)
C10 0.017(3) 0.019(3) 0.024(2) 0.0005(19) 0.008(2) 0.0010(19)
C11 0.032(3) 0.026(3) 0.025(3) -0.001(2) 0.010(2) -0.003(2)
C12 0.037(3) 0.030(3) 0.021(2) -0.010(2) 0.008(2) -0.002(2)
C13 0.035(3) 0.025(3) 0.039(3) -0.012(2) 0.018(3) -0.002(2)
C14 0.025(3) 0.020(3) 0.042(3) -0.002(2) 0.015(2) -0.002(2)
C15 0.022(3) 0.025(3) 0.023(2) -0.003(2) 0.007(2) -0.007(2)
C16 0.026(3) 0.018(3) 0.021(2) 0.0047(18) 0.007(2) -0.0041(19)
C17 0.027(3) 0.031(3) 0.023(2) -0.002(2) 0.006(2) 0.002(2)
C18 0.025(3) 0.034(3) 0.032(3) 0.001(2) 0.009(2) 0.003(2)
C19 0.021(3) 0.035(3) 0.044(3) 0.006(2) 0.007(2) 0.004(2)
C20 0.027(3) 0.027(3) 0.043(3) -0.002(3) 0.000(2) -0.006(2)
C21 0.034(3) 0.024(3) 0.033(2) -0.001(2) 0.007(2) 0.000(2)
C22 0.029(3) 0.020(3) 0.019(2) -0.0006(19) 0.006(2) 0.000(2)
C23 0.027(3) 0.026(3) 0.025(3) 0.004(2) 0.006(2) 0.002(2)
C24 0.033(3) 0.035(3) 0.027(3) -0.003(2) 0.015(2) -0.007(2)
C25 0.048(4) 0.027(3) 0.032(3) 0.010(2) 0.012(3) -0.004(3)
C26 0.044(4) 0.023(3) 0.033(3) 0.008(2) 0.009(3) 0.002(2)
C27 0.035(3) 0.026(3) 0.026(3) 0.002(2) 0.006(2) 0.002(2)
C28 0.025(3) 0.014(2) 0.023(2) -0.0010(18) 0.003(2) -0.005(2)
C29 0.021(3) 0.020(3) 0.027(3) 0.0021(18) 0.005(2) -0.002(2)
C30 0.021(3) 0.021(3) 0.034(3) 0.001(2) 0.006(2) 0.003(2)
C31 0.033(3) 0.021(3) 0.038(3) 0.007(2) 0.001(2) 0.001(2)
C32 0.027(3) 0.021(3) 0.026(2) 0.006(2) 0.007(2) -0.006(2)
C33 0.024(3) 0.021(3) 0.029(3) -0.003(2) 0.008(2) -0.002(2)
C34 0.023(3) 0.018(3) 0.027(2) 0.0045(19) 0.010(2) 0.003(2)
C35 0.018(3) 0.026(3) 0.030(3) 0.003(2) 0.005(2) -0.002(2)
C36 0.017(3) 0.035(3) 0.036(3) 0.004(2) 0.009(2) -0.002(2)
C37 0.026(3) 0.036(3) 0.030(2) 0.008(2) 0.012(2) 0.010(2)
C38 0.036(3) 0.025(3) 0.027(2) 0.001(2) 0.014(2) 0.010(2)
C39 0.018(2) 0.022(3) 0.026(2) 0.002(2) 0.0055(18) 0.004(2)
C40 0.020(3) 0.016(3) 0.023(2) -0.0015(19) 0.007(2) -0.005(2)
C41 0.027(3) 0.023(3) 0.029(3) -0.003(2) 0.008(2) -0.001(2)
C42 0.040(3) 0.032(3) 0.031(3) -0.011(2) 0.013(3) 0.001(3)
C43 0.033(3) 0.045(4) 0.020(3) -0.005(2) 0.003(2) -0.009(3)
C44 0.021(3) 0.037(3) 0.032(3) 0.005(2) 0.002(2) -0.003(2)
C45 0.024(3) 0.023(3) 0.030(3) -0.004(2) 0.010(2) -0.004(2)
C46 0.026(3) 0.042(3) 0.037(3) 0.005(2) 0.003(2) 0.005(2)
C47 0.034(3) 0.040(3) 0.039(3) -0.003(2) 0.012(3) -0.001(3)
C48 0.042(3) 0.055(4) 0.027(2) -0.001(3) 0.000(2) 0.007(3)
B1 0.041(4) 0.020(3) 0.022(3) 0.002(2) 0.010(3) 0.001(3)
Br1 0.0305(3) 0.0235(3) 0.0247(2) -0.00100(19) 0.0086(2) -0.0100(2)
F1 0.049(2) 0.0300(18) 0.0331(16) 0.0080(13) 0.0178(15) 0.0004(15)
F2 0.062(2) 0.0322(18) 0.0214(12) -0.0024(13) 0.0032(13) 0.0019(16)
N1 0.027(2) 0.018(2) 0.026(2) 0.0011(17) 0.0035(18) 0.0031(18)
N2 0.030(2) 0.020(2) 0.0221(18) 0.0033(16) 0.0102(17) 0.0017(18)
P1 0.0207(6) 0.0190(6) 0.0190(5) 0.0007(5) 0.0050(5) 0.0000(5)
P2 0.0197(7) 0.0159(6) 0.0214(6) -0.0003(5) 0.0067(5) -0.0010(5)
Pt1 0.01825(8) 0.01434(9) 0.01830(7) 0.00057(9) 0.00583(5) -0.00102(9)

loop_
_atom_type_symbol
_atom_type_description
_atom_type_scat_dispersion_real
_atom_type_scat_dispersion_imag
_atom_type_scat_source
C C 0.0033 0.0016 'International Tables Vol C Tables 4.2.6.8 and 6.1.1.4'
H H 0.0000 0.0000 'International Tables Vol C Tables 4.2.6.8 and 6.1.1.4'
B B 0.0013 0.0007 'International Tables Vol C Tables 4.2.6.8 and 6.1.1.4'
Br Br -0.2901 2.4595 'International Tables Vol C Tables 4.2.6.8 and 6.1.1.4'
F F 0.0171 0.0103 'International Tables Vol C Tables 4.2.6.8 and 6.1.1.4'
N N 0.0061 0.0033 'International Tables Vol C Tables 4.2.6.8 and 6.1.1.4'
P P 0.1023 0.0942 'International Tables Vol C Tables 4.2.6.8 and 6.1.1.4'
Pt Pt -1.7033 8.3905 'International Tables Vol C Tables 4.2.6.8 and 6.1.1.4'

loop_
_geom_angle_atom_site_label_1
_geom_angle_atom_site_label_2
_geom_angle_atom_site_label_3
_geom_angle
_geom_angle_site_symmetry_1
_geom_angle_site_symmetry_3
C2 C1 C6 118.3(4) . .
C2 C1 Pt1 119.9(3) . .
C6 C1 Pt1 121.7(3) . .
N2 C2 C1 122.4(4) . .
N2 C2 C3 107.4(4) . .
C1 C2 C3 130.2(4) . .
C4 C3 C2 107.0(4) . .
C5 C4 C3 107.2(4) . .
N2 C5 C4 110.2(4) . .
N1 C6 C7 106.9(4) . .
N1 C6 C1 121.7(4) . .
C7 C6 C1 131.3(4) . .
C8 C7 C6 107.7(4) . .
C9 C8 C7 106.8(5) . .
N1 C9 C8 110.6(5) . .
C15 C10 C11 118.8(4) . .
C15 C10 P1 120.5(4) . .
C11 C10 P1 120.6(4) . .
C12 C11 C10 120.0(5) . .
C13 C12 C11 120.3(5) . .
C12 C13 C14 120.3(5) . .
C13 C14 C15 119.8(5) . .
C10 C15 C14 120.6(5) . .
C21 C16 C17 118.7(5) . .
C21 C16 P1 125.4(4) . .
C17 C16 P1 115.9(4) . .
C18 C17 C16 120.9(5) . .
C19 C18 C17 119.4(5) . .
C18 C19 C20 121.3(5) . .
C19 C20 C21 119.1(5) . .
C16 C21 C20 120.6(5) . .
C23 C22 C27 118.7(5) . .
C23 C22 P1 119.2(4) . .
C27 C22 P1 122.0(4) . .
C24 C23 C22 120.5(5) . .
C23 C24 C25 120.8(5) . .
C26 C25 C24 118.7(5) . .
C25 C26 C27 121.1(5) . .
C26 C27 C22 120.2(5) . .
C29 C28 C33 118.5(4) . .
C29 C28 P2 119.1(3) . .
C33 C28 P2 122.2(4) . .
C30 C29 C28 120.9(4) . .
C29 C30 C31 119.7(5) . .
C32 C31 C30 120.6(5) . .
C33 C32 C31 119.4(4) . .
C32 C33 C28 120.9(5) . .
C39 C34 C35 118.5(4) . .
C39 C34 P2 120.3(4) . .
C35 C34 P2 121.0(4) . .
C36 C35 C34 120.2(5) . .
C35 C36 C37 119.6(5) . .
C38 C37 C36 120.7(5) . .
C37 C38 C39 120.1(5) . .
C38 C39 C34 120.8(4) . .
C41 C40 C45 118.8(4) . .
C41 C40 P2 121.6(4) . .
C45 C40 P2 119.0(4) . .
C42 C41 C40 119.9(5) . .
C43 C42 C41 120.9(5) . .
C44 C43 C42 119.4(5) . .
C43 C44 C45 120.6(5) . .
C44 C45 C40 120.5(5) . .
C47 C46 C48 120.5(5) . 3_656
C46 C47 C48 119.1(5) . .
C46 C48 C47 120.4(5) 3_656 .
F2 B1 F1 109.1(4) . .
F2 B1 N1 110.3(5) . .
F1 B1 N1 110.7(4) . .
F2 B1 N2 111.3(4) . .
F1 B1 N2 109.3(5) . .
N1 B1 N2 106.1(4) . .
C9 N1 C6 108.0(4) . .
C9 N1 B1 126.9(4) . .
C6 N1 B1 124.8(4) . .
C5 N2 C2 108.1(4) . .
C5 N2 B1 127.0(4) . .
C2 N2 B1 124.6(4) . .
C10 P1 C16 108.2(2) . .
C10 P1 C22 100.8(2) . .
C16 P1 C22 102.2(2) . .
C10 P1 Pt1 113.61(16) . .
C16 P1 Pt1 105.17(15) . .
C22 P1 Pt1 125.51(16) . .
C34 P2 C28 107.3(2) . .
C34 P2 C40 102.6(2) . .
C28 P2 C40 106.7(2) . .
C34 P2 Pt1 112.37(16) . .
C28 P2 Pt1 113.93(16) . .
C40 P2 Pt1 113.06(15) . .
C1 Pt1 P2 91.47(12) . .
C1 Pt1 P1 167.66(12) . .
P2 Pt1 P1 99.59(4) . .
C1 Pt1 Br1 83.92(12) . .
P2 Pt1 Br1 173.25(4) . .
P1 Pt1 Br1 85.50(3) . .

loop_
_geom_bond_atom_site_label_1
_geom_bond_atom_site_label_2
_geom_bond_distance
_geom_bond_site_symmetry_2
C1 C2 1.395(6) .
C1 C6 1.410(6) .
C1 Pt1 2.031(4) .
C2 N2 1.391(6) .
C2 C3 1.417(7) .
C3 C4 1.388(7) .
C4 C5 1.385(7) .
C5 N2 1.344(6) .
C6 N1 1.397(6) .
C6 C7 1.407(7) .
C7 C8 1.388(7) .
C8 C9 1.380(7) .
C9 N1 1.341(6) .
C10 C15 1.382(7) .
C10 C11 1.403(7) .
C10 P1 1.823(5) .
C11 C12 1.389(7) .
C12 C13 1.371(8) .
C13 C14 1.377(8) .
C14 C15 1.396(7) .
C16 C21 1.367(7) .
C16 C17 1.401(7) .
C16 P1 1.824(5) .
C17 C18 1.368(7) .
C18 C19 1.355(7) .
C19 C20 1.383(7) .
C20 C21 1.385(7) .
C22 C23 1.392(7) .
C22 C27 1.394(7) .
C22 P1 1.833(5) .
C23 C24 1.378(7) .
C24 C25 1.389(8) .
C25 C26 1.379(8) .
C26 C27 1.382(7) .
C28 C29 1.390(7) .
C28 C33 1.403(6) .
C28 P2 1.826(5) .
C29 C30 1.379(7) .
C30 C31 1.388(7) .
C31 C32 1.384(7) .
C32 C33 1.379(7) .
C34 C39 1.398(6) .
C34 C35 1.417(7) .
C34 P2 1.820(5) .
C35 C36 1.386(7) .
C36 C37 1.394(7) .
C37 C38 1.378(7) .
C38 C39 1.381(6) .
C40 C41 1.391(6) .
C40 C45 1.393(7) .
C40 P2 1.830(5) .
C41 C42 1.387(7) .
C42 C43 1.381(8) .
C43 C44 1.372(7) .
C44 C45 1.385(7) .
C46 C47 1.371(8) .
C46 C48 1.385(7) 3_656
C47 C48 1.387(8) .
C48 C46 1.385(7) 3_656
B1 F2 1.391(6) .
B1 F1 1.394(7) .
B1 N1 1.538(7) .
B1 N2 1.546(7) .
Br1 Pt1 2.4829(5) .
P1 Pt1 2.3479(11) .
P2 Pt1 2.2456(12) .

loop_
_geom_torsion_atom_site_label_1
_geom_torsion_atom_site_label_2
_geom_torsion_atom_site_label_3
_geom_torsion_atom_site_label_4
_geom_torsion
_geom_torsion_site_symmetry_1
_geom_torsion_site_symmetry_4
C6 C1 C2 N2 0.2(7) . .
Pt1 C1 C2 N2 178.5(3) . .
C6 C1 C2 C3 177.1(5) . .
Pt1 C1 C2 C3 -4.6(7) . .
N2 C2 C3 C4 1.4(5) . .
C1 C2 C3 C4 -175.9(5) . .
C2 C3 C4 C5 -1.5(6) . .
C3 C4 C5 N2 1.2(6) . .
C2 C1 C6 N1 -0.3(7) . .
Pt1 C1 C6 N1 -178.6(3) . .
C2 C1 C6 C7 -175.7(5) . .
Pt1 C1 C6 C7 6.1(7) . .
N1 C6 C7 C8 -0.9(6) . .
C1 C6 C7 C8 175.0(5) . .
C6 C7 C8 C9 0.8(6) . .
C7 C8 C9 N1 -0.4(6) . .
C15 C10 C11 C12 3.8(7) . .
P1 C10 C11 C12 179.1(4) . .
C10 C11 C12 C13 -3.4(8) . .
C11 C12 C13 C14 0.7(8) . .
C12 C13 C14 C15 1.6(8) . .
C11 C10 C15 C14 -1.5(7) . .
P1 C10 C15 C14 -176.8(4) . .
C13 C14 C15 C10 -1.2(7) . .
C21 C16 C17 C18 -1.7(7) . .
P1 C16 C17 C18 175.9(4) . .
C16 C17 C18 C19 0.1(8) . .
C17 C18 C19 C20 1.5(8) . .
C18 C19 C20 C21 -1.5(8) . .
C17 C16 C21 C20 1.8(7) . .
P1 C16 C21 C20 -175.5(4) . .
C19 C20 C21 C16 -0.3(8) . .
C27 C22 C23 C24 -0.9(7) . .
P1 C22 C23 C24 175.7(4) . .
C22 C23 C24 C25 0.8(8) . .
C23 C24 C25 C26 0.5(8) . .
C24 C25 C26 C27 -1.6(8) . .
C25 C26 C27 C22 1.4(8) . .
C23 C22 C27 C26 -0.1(7) . .
P1 C22 C27 C26 -176.7(4) . .
C33 C28 C29 C30 -1.3(7) . .
P2 C28 C29 C30 -177.2(4) . .
C28 C29 C30 C31 1.1(7) . .
C29 C30 C31 C32 -0.8(8) . .
C30 C31 C32 C33 0.6(8) . .
C31 C32 C33 C28 -0.8(7) . .
C29 C28 C33 C32 1.1(7) . .
P2 C28 C33 C32 177.0(4) . .
C39 C34 C35 C36 -0.2(7) . .
P2 C34 C35 C36 176.1(4) . .
C34 C35 C36 C37 0.0(7) . .
C35 C36 C37 C38 0.2(7) . .
C36 C37 C38 C39 -0.1(7) . .
C37 C38 C39 C34 -0.1(7) . .
C35 C34 C39 C38 0.3(7) . .
P2 C34 C39 C38 -176.1(4) . .
C45 C40 C41 C42 -0.1(7) . .
P2 C40 C41 C42 170.5(4) . .
C40 C41 C42 C43 0.2(8) . .
C41 C42 C43 C44 -0.2(8) . .
C42 C43 C44 C45 0.1(8) . .
C43 C44 C45 C40 -0.1(8) . .
C41 C40 C45 C44 0.1(7) . .
P2 C40 C45 C44 -170.8(4) . .
C48 C46 C47 C48 -0.6(10) 3_656 .
C46 C47 C48 C46 0.6(10) . 3_656
C8 C9 N1 C6 -0.2(6) . .
C8 C9 N1 B1 174.2(5) . .
C7 C6 N1 C9 0.7(5) . .
C1 C6 N1 C9 -175.7(4) . .
C7 C6 N1 B1 -173.8(4) . .
C1 C6 N1 B1 9.8(7) . .
F2 B1 N1 C9 49.8(7) . .
F1 B1 N1 C9 -71.0(7) . .
N2 B1 N1 C9 170.5(5) . .
F2 B1 N1 C6 -136.7(5) . .
F1 B1 N1 C6 102.4(5) . .
N2 B1 N1 C6 -16.0(6) . .
C4 C5 N2 C2 -0.3(6) . .
C4 C5 N2 B1 -173.7(5) . .
C1 C2 N2 C5 176.9(4) . .
C3 C2 N2 C5 -0.7(5) . .
C1 C2 N2 B1 -9.5(7) . .
C3 C2 N2 B1 172.9(4) . .
F2 B1 N2 C5 -51.7(7) . .
F1 B1 N2 C5 68.9(6) . .
N1 B1 N2 C5 -171.7(5) . .
F2 B1 N2 C2 135.9(5) . .
F1 B1 N2 C2 -103.5(5) . .
N1 B1 N2 C2 15.9(6) . .
C15 C10 P1 C16 -123.9(4) . .
C11 C10 P1 C16 60.8(4) . .
C15 C10 P1 C22 129.3(4) . .
C11 C10 P1 C22 -46.0(4) . .
C15 C10 P1 Pt1 -7.5(4) . .
C11 C10 P1 Pt1 177.2(3) . .
C21 C16 P1 C10 -9.9(5) . .
C17 C16 P1 C10 172.7(3) . .
C21 C16 P1 C22 96.0(4) . .
C17 C16 P1 C22 -81.4(4) . .
C21 C16 P1 Pt1 -131.6(4) . .
C17 C16 P1 Pt1 51.0(4) . .
C23 C22 P1 C10 -43.5(4) . .
C27 C22 P1 C10 133.0(4) . .
C23 C22 P1 C16 -155.1(4) . .
C27 C22 P1 C16 21.5(5) . .
C23 C22 P1 Pt1 86.1(4) . .
C27 C22 P1 Pt1 -97.4(4) . .
C39 C34 P2 C28 -119.2(4) . .
C35 C34 P2 C28 64.5(4) . .
C39 C34 P2 C40 128.5(4) . .
C35 C34 P2 C40 -47.7(4) . .
C39 C34 P2 Pt1 6.8(4) . .
C35 C34 P2 Pt1 -169.5(3) . .
C29 C28 P2 C34 174.4(4) . .
C33 C28 P2 C34 -1.4(4) . .
C29 C28 P2 C40 -76.2(4) . .
C33 C28 P2 C40 108.0(4) . .
C29 C28 P2 Pt1 49.3(4) . .
C33 C28 P2 Pt1 -126.5(4) . .
C41 C40 P2 C34 155.8(4) . .
C45 C40 P2 C34 -33.6(4) . .
C41 C40 P2 C28 43.1(4) . .
C45 C40 P2 C28 -146.3(4) . .
C41 C40 P2 Pt1 -82.9(4) . .
C45 C40 P2 Pt1 87.7(4) . .
C2 C1 Pt1 P2 95.1(3) . .
C6 C1 Pt1 P2 -86.7(4) . .
C2 C1 Pt1 P1 -58.7(8) . .
C6 C1 Pt1 P1 119.5(6) . .
C2 C1 Pt1 Br1 -89.9(3) . .
C6 C1 Pt1 Br1 88.4(4) . .
C34 P2 Pt1 C1 112.5(2) . .
C28 P2 Pt1 C1 -125.2(2) . .
C40 P2 Pt1 C1 -3.1(2) . .
C34 P2 Pt1 P1 -73.02(17) . .
C28 P2 Pt1 P1 49.33(17) . .
C40 P2 Pt1 P1 171.41(17) . .
C10 P1 Pt1 C1 -91.6(7) . .
C16 P1 Pt1 C1 26.6(7) . .
C22 P1 Pt1 C1 144.1(7) . .
C10 P1 Pt1 P2 114.99(17) . .
C16 P1 Pt1 P2 -126.84(15) . .
C22 P1 Pt1 P2 -9.3(2) . .
C10 P1 Pt1 Br1 -60.54(17) . .
C16 P1 Pt1 Br1 57.63(15) . .
C22 P1 Pt1 Br1 175.1(2) . .
